data_1505026
loop_
_publ_author_name
'Vock, Carsten A.'
'Ang, Wee Han'
'Scolaro, Claudine'
'Phillips, Andrew D.'
'Lagopoulos, Lucienne'
'Juillerat-Jeanneret, Lucienne'
'Sava, Gianni'
'Scopelliti, Rosario'
'Dyson, Paul J.'

_publ_section_title
;
 Development of ruthenium antitumor drugs that overcome multidrug
 resistance mechanisms.
;
_journal_issue 9
_journal_name_full 'Journal of medicinal chemistry'
_journal_page_first 2166
_journal_page_last 2175
_journal_paper_doi 10.1021/jm070039f
_journal_volume 50
_journal_year 2007
_chemical_compound_source 'synthesis as described'
_chemical_formula_sum 'C35 H37 Cl2 N3 O4 Ru'
_chemical_formula_weight 735.65
_chemical_name_common p-CymRuCl2(phenoxbenzimid).EtOAc
_chemical_name_systematic
; 
 ? 
;
_space_group_IT_number 14
_symmetry_cell_setting monoclinic
_symmetry_Int_Tables_number 14
_symmetry_space_group_name_Hall '-P 2ybc'
_symmetry_space_group_name_H-M 'P 1 21/c 1'
_atom_sites_solution_hydrogens geom
_atom_sites_solution_primary direct
_atom_sites_solution_secondary difmap
_audit_creation_method SHELXL-97
_cell_angle_alpha 90.00
_cell_angle_beta 102.445(18)
_cell_angle_gamma 90.00
_cell_formula_units_Z 4
_cell_length_a 12.658(3)
_cell_length_b 14.916(5)
_cell_length_c 17.958(4)
_cell_measurement_reflns_used 38
_cell_measurement_temperature 100(2)
_cell_measurement_theta_max 15.145
_cell_measurement_theta_min 3.307
_cell_volume 3310.9(16)
_computing_cell_refinement 'Dirax/lsq (Duisenberg & Schreurs, 1989-2000)'
_computing_data_collection 'Collect (Hooft, 2000) '
_computing_data_reduction 'EvalCCD (Duisenberg & Schreurs 1990-2000)'
_computing_molecular_graphics 'ORTEPIII for Windows (Farrugia, 1997)'
_computing_publication_material 'WINGX (Farrugia, 1999)'
_computing_structure_refinement 'SHELXL-97 (Sheldrick, 1997)'
_computing_structure_solution 'SHELXS-97 (Sheldrick, 1990)'
_diffrn_ambient_temperature 100(2)
_diffrn_detector_area_resol_mean 9
_diffrn_measured_fraction_theta_full 0.997
_diffrn_measured_fraction_theta_max 0.997
_diffrn_measurement_device_type 'Bruker KappaCCD w/ApexII CCD'
_diffrn_measurement_method 'phi and omega scans'
_diffrn_radiation_monochromator graphite
_diffrn_radiation_source 'fine-focus sealed tube'
_diffrn_radiation_type MoK\a
_diffrn_radiation_wavelength 0.71073
_diffrn_reflns_av_R_equivalents 0.1612
_diffrn_reflns_av_sigmaI/netI 0.1135
_diffrn_reflns_limit_h_max 15
_diffrn_reflns_limit_h_min -15
_diffrn_reflns_limit_k_max 17
_diffrn_reflns_limit_k_min -17
_diffrn_reflns_limit_l_max 21
_diffrn_reflns_limit_l_min -21
_diffrn_reflns_number 44619
_diffrn_reflns_theta_full 25.01
_diffrn_reflns_theta_max 25.01
_diffrn_reflns_theta_min 3.19
_diffrn_standards_decay_% 0
_exptl_absorpt_coefficient_mu 0.678
_exptl_absorpt_correction_T_max 0.768399
_exptl_absorpt_correction_T_min 0.768399
_exptl_absorpt_correction_type multi-scan
_exptl_absorpt_process_details
;
 SADABS 2.03 (Bruker, 2001)
;
_exptl_crystal_colour yellow
_exptl_crystal_density_diffrn 1.476
_exptl_crystal_density_method 'not measured'
_exptl_crystal_description prism
_exptl_crystal_F_000 1512
_exptl_crystal_size_max 0.35
_exptl_crystal_size_mid 0.28
_exptl_crystal_size_min 0.23
_refine_diff_density_max 0.707
_refine_diff_density_min -0.778
_refine_diff_density_rms 0.170
_refine_ls_extinction_method none
_refine_ls_goodness_of_fit_ref 1.211
_refine_ls_hydrogen_treatment constr
_refine_ls_matrix_type full
_refine_ls_number_parameters 411
_refine_ls_number_reflns 5826
_refine_ls_number_restraints 12
_refine_ls_restrained_S_all 1.210
_refine_ls_R_factor_all 0.1463
_refine_ls_R_factor_gt 0.0722
_refine_ls_shift/su_max 0.000
_refine_ls_shift/su_mean 0.000
_refine_ls_structure_factor_coef Fsqd
_refine_ls_weighting_details 'calc w=1/[\s^2^(Fo^2^)+(0.0000P)^2^+20.1208P] where P=(Fo^2^+2Fc^2^)/3'
_refine_ls_weighting_scheme calc
_refine_ls_wR_factor_gt 0.1101
_refine_ls_wR_factor_ref 0.1319
_reflns_number_gt 3640
_reflns_number_total 5826
_reflns_threshold_expression I>2/s(I)
_cod_data_source_file jm070039fsi20070111_083313.cif
_cod_data_source_block pd358
_cod_original_cell_volume 3310.9(15)
_cod_database_code 1505026

loop_
_symmetry_equiv_pos_as_xyz
'x, y, z'
'-x, y+1/2, -z+1/2'
'-x, -y, -z'
'x, -y-1/2, z-1/2'

loop_
_atom_site_label
_atom_site_type_symbol
_atom_site_fract_x
_atom_site_fract_y
_atom_site_fract_z
_atom_site_U_iso_or_equiv
_atom_site_adp_type
_atom_site_occupancy
_atom_site_symmetry_multiplicity
_atom_site_calc_flag
_atom_site_refinement_flags
Ru1 Ru 0.56476(5) 0.13326(4) 0.23929(3) 0.01294(16) Uani 1 1 d .
Cl1 Cl 0.39946(15) 0.05061(13) 0.23804(10) 0.0209(4) Uani 1 1 d .
Cl2 Cl 0.65536(16) -0.01172(12) 0.24087(10) 0.0184(4) Uani 1 1 d .
O1 O 0.3576(4) 0.2886(3) -0.0549(3) 0.0165(12) Uani 1 1 d .
O2 O -0.0044(4) 0.2824(3) -0.0738(3) 0.0216(13) Uani 1 1 d .
O3 O 0.1921(4) 0.2106(4) 0.0649(3) 0.0298(14) Uani 1 1 d .
O4 O 0.0878(4) 0.2877(4) 0.1294(3) 0.0262(14) Uani 1 1 d .
N1 N 0.5235(5) 0.1204(4) 0.1188(3) 0.0141(14) Uani 1 1 d .
N2 N 0.4188(4) 0.1225(4) 0.0012(3) 0.0136(13) Uani 1 1 d .
N3 N 0.1876(5) 0.2457(4) -0.1178(3) 0.0149(14) Uani 1 1 d .
C1 C 0.4231(6) 0.1298(5) 0.0780(4) 0.0163(16) Uani 1 1 d .
H1 H 0.3618 0.1402 0.0994 0.020 Uiso 1 1 calc R
C2 C 0.5885(6) 0.1094(5) 0.0661(4) 0.0146(17) Uani 1 1 d .
C3 C 0.5241(5) 0.1096(4) -0.0085(4) 0.0106(16) Uani 1 1 d U
C4 C 0.5655(6) 0.0931(5) -0.0724(4) 0.0141(16) Uani 1 1 d .
H4 H 0.5202 0.0912 -0.1219 0.017 Uiso 1 1 calc R
C5 C 0.6764(6) 0.0796(4) -0.0608(4) 0.0155(17) Uani 1 1 d U
H5 H 0.7078 0.0688 -0.1034 0.019 Uiso 1 1 calc R
C6 C 0.7434(6) 0.0817(5) 0.0131(4) 0.0162(17) Uani 1 1 d .
H6 H 0.8191 0.0728 0.0191 0.019 Uiso 1 1 calc R
C7 C 0.7007(6) 0.0964(5) 0.0772(4) 0.0159(17) Uani 1 1 d .
H7 H 0.7459 0.0977 0.1268 0.019 Uiso 1 1 calc R
C8 C 0.3202(5) 0.1302(5) -0.0582(4) 0.0136(15) Uani 1 1 d .
H8A H 0.2597 0.1002 -0.0412 0.016 Uiso 1 1 calc R
H8B H 0.3307 0.0998 -0.1051 0.016 Uiso 1 1 calc R
C9 C 0.2920(6) 0.2284(5) -0.0754(4) 0.0156(17) Uani 1 1 d .
C10 C 0.1024(6) 0.1795(5) -0.1318(4) 0.0151(17) Uani 1 1 d .
C11 C 0.1102(6) 0.0994(5) -0.1710(4) 0.0193(18) Uani 1 1 d .
H11 H 0.1728 0.0863 -0.1901 0.023 Uiso 1 1 calc R
C12 C 0.0225(6) 0.0380(5) -0.1815(4) 0.0227(19) Uani 1 1 d .
H12 H 0.0267 -0.0174 -0.2068 0.027 Uiso 1 1 calc R
C13 C -0.0689(7) 0.0593(6) -0.1548(4) 0.026(2) Uani 1 1 d .
H13 H -0.1271 0.0178 -0.1614 0.031 Uiso 1 1 calc R
C14 C -0.0773(6) 0.1404(6) -0.1184(4) 0.0213(18) Uani 1 1 d .
H14 H -0.1410 0.1547 -0.1011 0.026 Uiso 1 1 calc R
C15 C 0.0083(6) 0.1999(5) -0.1077(4) 0.0159(17) Uani 1 1 d .
C16 C 0.1480(6) 0.3362(5) -0.1222(4) 0.0156(17) Uani 1 1 d .
C17 C 0.2013(6) 0.4071(5) -0.1489(4) 0.0162(17) Uani 1 1 d .
H17 H 0.2650 0.3965 -0.1674 0.019 Uiso 1 1 calc R
C18 C 0.1602(6) 0.4940(5) -0.1481(4) 0.026(2) Uani 1 1 d .
H18 H 0.1977 0.5431 -0.1640 0.031 Uiso 1 1 calc R
C19 C 0.0645(6) 0.5083(5) -0.1241(4) 0.024(2) Uani 1 1 d .
H19 H 0.0369 0.5676 -0.1243 0.029 Uiso 1 1 calc R
C20 C 0.0074(7) 0.4377(5) -0.0997(4) 0.0225(19) Uani 1 1 d .
H20 H -0.0584 0.4477 -0.0837 0.027 Uiso 1 1 calc R
C21 C 0.0513(6) 0.3523(5) -0.0999(4) 0.0152(17) Uani 1 1 d .
C22 C 0.6428(6) 0.1695(5) 0.3576(4) 0.0155(17) Uani 1 1 d .
C23 C 0.7133(6) 0.1880(5) 0.3068(4) 0.0165(17) Uani 1 1 d .
H23 H 0.7842 0.1634 0.3171 0.020 Uiso 1 1 calc R
C24 C 0.6788(6) 0.2421(5) 0.2422(4) 0.0190(18) Uani 1 1 d .
H24 H 0.7274 0.2541 0.2098 0.023 Uiso 1 1 calc R
C25 C 0.5734(7) 0.2793(5) 0.2239(4) 0.0214(19) Uani 1 1 d .
C26 C 0.5034(6) 0.2599(5) 0.2728(4) 0.0192(18) Uani 1 1 d .
H26 H 0.4320 0.2835 0.2615 0.023 Uiso 1 1 calc R
C27 C 0.5374(6) 0.2056(5) 0.3393(4) 0.0161(17) Uani 1 1 d .
H27 H 0.4884 0.1937 0.3714 0.019 Uiso 1 1 calc R
C28 C 0.6820(6) 0.1114(5) 0.4281(4) 0.0157(17) Uani 1 1 d .
H28 H 0.7357 0.0677 0.4159 0.019 Uiso 1 1 calc R
C29 C 0.7415(6) 0.1711(5) 0.4936(4) 0.024(2) Uani 1 1 d .
H29A H 0.8065 0.1962 0.4803 0.036 Uiso 1 1 calc R
H29B H 0.7622 0.1351 0.5402 0.036 Uiso 1 1 calc R
H29C H 0.6937 0.2199 0.5022 0.036 Uiso 1 1 calc R
C30 C 0.5928(7) 0.0578(6) 0.4523(4) 0.028(2) Uani 1 1 d .
H30A H 0.5422 0.0989 0.4691 0.042 Uiso 1 1 calc R
H30B H 0.6247 0.0177 0.4944 0.042 Uiso 1 1 calc R
H30C H 0.5540 0.0223 0.4091 0.042 Uiso 1 1 calc R
C31 C 0.5368(7) 0.3342(5) 0.1521(4) 0.030(2) Uani 1 1 d .
H31A H 0.4584 0.3279 0.1340 0.044 Uiso 1 1 calc R
H31B H 0.5736 0.3128 0.1127 0.044 Uiso 1 1 calc R
H31C H 0.5547 0.3974 0.1631 0.044 Uiso 1 1 calc R
C34 C 0.2126(6) 0.3709(6) 0.0782(4) 0.0268(19) Uani 1 1 d .
H34A H 0.2503 0.3941 0.1279 0.040 Uiso 1 1 calc R
H34B H 0.1545 0.4123 0.0553 0.040 Uiso 1 1 calc R
H34C H 0.2639 0.3652 0.0446 0.040 Uiso 1 1 calc R
C35 C 0.1659(6) 0.2820(5) 0.0883(4) 0.0211(19) Uani 1 1 d .
C36 C 0.0400(7) 0.2045(6) 0.1482(5) 0.030(2) Uani 1 1 d .
H36A H 0.0933 0.1703 0.1861 0.036 Uiso 1 1 calc R
H36B H 0.0175 0.1672 0.1019 0.036 Uiso 1 1 calc R
C37 C -0.0560(7) 0.2280(6) 0.1804(5) 0.030(2) Uani 1 1 d .
H37A H -0.0346 0.2714 0.2218 0.045 Uiso 1 1 calc R
H37B H -0.0840 0.1737 0.2001 0.045 Uiso 1 1 calc R
H37C H -0.1124 0.2542 0.1402 0.045 Uiso 1 1 calc R

loop_
_atom_site_aniso_label
_atom_site_aniso_U_11
_atom_site_aniso_U_22
_atom_site_aniso_U_33
_atom_site_aniso_U_23
_atom_site_aniso_U_13
_atom_site_aniso_U_12
Ru1 0.0157(3) 0.0103(3) 0.0131(3) -0.0011(3) 0.0038(2) 0.0016(3)
Cl1 0.0211(11) 0.0227(11) 0.0201(10) -0.0030(8) 0.0070(8) -0.0048(9)
Cl2 0.0261(11) 0.0130(10) 0.0166(9) -0.0003(8) 0.0055(8) 0.0049(9)
O1 0.018(3) 0.015(3) 0.017(3) 0.002(2) 0.004(2) 0.001(2)
O2 0.022(3) 0.017(3) 0.030(3) -0.005(2) 0.014(3) 0.003(3)
O3 0.026(3) 0.031(4) 0.033(3) -0.001(3) 0.009(3) 0.006(3)
O4 0.025(3) 0.020(3) 0.037(3) -0.006(3) 0.014(3) -0.003(3)
N1 0.023(4) 0.005(3) 0.015(3) -0.001(3) 0.006(3) -0.001(3)
N2 0.015(3) 0.009(3) 0.016(3) 0.005(3) 0.002(2) 0.004(3)
N3 0.010(3) 0.014(4) 0.022(3) 0.004(3) 0.007(3) 0.002(3)
C1 0.029(5) 0.009(4) 0.010(4) 0.000(3) 0.003(3) 0.002(4)
C2 0.016(4) 0.013(4) 0.015(4) -0.003(3) 0.004(3) -0.005(3)
C3 0.011(4) 0.002(4) 0.018(4) 0.004(3) 0.002(3) 0.002(3)
C4 0.017(4) 0.013(4) 0.011(4) 0.005(3) 0.001(3) -0.003(3)
C5 0.026(4) 0.005(4) 0.019(4) -0.002(3) 0.012(3) 0.003(3)
C6 0.016(4) 0.010(4) 0.022(4) 0.002(3) 0.003(3) -0.006(3)
C7 0.014(4) 0.012(4) 0.020(4) -0.003(3) -0.002(3) 0.001(3)
C8 0.013(4) 0.011(4) 0.014(3) 0.002(3) -0.002(3) 0.000(4)
C9 0.015(4) 0.015(4) 0.018(4) -0.006(3) 0.007(3) -0.003(3)
C10 0.009(4) 0.016(4) 0.018(4) 0.002(3) -0.001(3) -0.002(3)
C11 0.012(4) 0.024(5) 0.021(4) 0.004(3) 0.001(3) 0.004(3)
C12 0.024(5) 0.019(5) 0.023(4) -0.008(3) 0.001(4) -0.003(4)
C13 0.022(5) 0.025(5) 0.031(5) 0.001(4) 0.004(4) -0.008(4)
C14 0.016(4) 0.021(5) 0.026(4) 0.001(4) 0.002(3) -0.006(4)
C15 0.014(4) 0.015(4) 0.017(4) -0.001(3) 0.000(3) 0.000(4)
C16 0.006(4) 0.023(5) 0.016(4) 0.002(3) -0.004(3) 0.007(3)
C17 0.010(4) 0.019(4) 0.020(4) 0.004(3) 0.002(3) 0.000(3)
C18 0.021(5) 0.019(5) 0.033(5) 0.012(4) -0.003(4) -0.006(4)
C19 0.020(5) 0.011(4) 0.038(5) 0.005(4) -0.001(4) 0.009(4)
C20 0.018(5) 0.018(5) 0.030(5) -0.004(4) 0.002(4) 0.007(4)
C21 0.011(4) 0.016(4) 0.017(4) 0.003(3) -0.001(3) -0.001(3)
C22 0.019(4) 0.012(4) 0.014(4) -0.004(3) 0.001(3) 0.004(3)
C23 0.013(4) 0.017(4) 0.018(4) 0.001(3) 0.000(3) -0.006(3)
C24 0.030(5) 0.011(4) 0.017(4) -0.009(3) 0.007(4) -0.008(4)
C25 0.034(5) 0.013(4) 0.016(4) -0.003(3) 0.004(4) -0.001(4)
C26 0.026(5) 0.010(4) 0.019(4) -0.008(3) -0.001(4) 0.007(4)
C27 0.021(4) 0.016(4) 0.011(4) -0.009(3) 0.004(3) -0.001(4)
C28 0.023(4) 0.013(4) 0.011(4) 0.000(3) 0.005(3) 0.001(3)
C29 0.025(5) 0.031(5) 0.012(4) 0.004(3) -0.003(3) -0.006(4)
C30 0.031(5) 0.035(5) 0.018(4) -0.001(4) 0.006(4) -0.004(4)
C31 0.046(6) 0.018(4) 0.023(4) 0.006(3) 0.005(4) 0.003(4)
C34 0.025(5) 0.027(5) 0.029(4) -0.008(4) 0.010(4) 0.000(5)
C35 0.027(5) 0.014(5) 0.023(4) -0.007(3) 0.007(4) 0.005(4)
C36 0.027(5) 0.021(5) 0.045(5) 0.005(4) 0.015(4) 0.001(4)
C37 0.035(6) 0.022(5) 0.031(5) 0.000(4) 0.000(4) 0.000(4)

loop_
_atom_type_symbol
_atom_type_description
_atom_type_scat_dispersion_real
_atom_type_scat_dispersion_imag
_atom_type_scat_source
C C 0.0033 0.0016 'International Tables Vol C Tables 4.2.6.8 and 6.1.1.4'
H H 0.0000 0.0000 'International Tables Vol C Tables 4.2.6.8 and 6.1.1.4'
N N 0.0061 0.0033 'International Tables Vol C Tables 4.2.6.8 and 6.1.1.4'
O O 0.0106 0.0060 'International Tables Vol C Tables 4.2.6.8 and 6.1.1.4'
Cl Cl 0.1484 0.1585 'International Tables Vol C Tables 4.2.6.8 and 6.1.1.4'
Ru Ru -1.2594 0.8363 'International Tables Vol C Tables 4.2.6.8 and 6.1.1.4'

loop_
_geom_angle_atom_site_label_1
_geom_angle_atom_site_label_2
_geom_angle_atom_site_label_3
_geom_angle
N1 Ru1 C23 126.7(2)
N1 Ru1 C24 96.2(2)
C23 Ru1 C24 37.8(3)
N1 Ru1 C26 109.7(2)
C23 Ru1 C26 80.6(3)
C24 Ru1 C26 67.6(3)
N1 Ru1 C27 146.6(2)
C23 Ru1 C27 68.0(3)
C24 Ru1 C27 80.4(3)
C26 Ru1 C27 38.3(3)
N1 Ru1 C25 88.2(2)
C23 Ru1 C25 68.7(3)
C24 Ru1 C25 37.8(3)
C26 Ru1 C25 37.5(3)
C27 Ru1 C25 68.7(3)
N1 Ru1 C22 164.5(3)
C23 Ru1 C22 38.2(3)
C24 Ru1 C22 68.6(3)
C26 Ru1 C22 68.5(3)
C27 Ru1 C22 37.5(2)
C25 Ru1 C22 81.7(3)
N1 Ru1 Cl1 85.54(16)
C23 Ru1 Cl1 147.17(19)
C24 Ru1 Cl1 162.0(2)
C26 Ru1 Cl1 94.9(2)
C27 Ru1 Cl1 88.2(2)
C25 Ru1 Cl1 124.6(2)
C22 Ru1 Cl1 109.9(2)
N1 Ru1 Cl2 86.75(16)
C23 Ru1 Cl2 88.8(2)
C24 Ru1 Cl2 110.8(2)
C26 Ru1 Cl2 163.54(19)
C27 Ru1 Cl2 125.7(2)
C25 Ru1 Cl2 147.2(2)
C22 Ru1 Cl2 95.37(19)
Cl1 Ru1 Cl2 87.25(7)
C21 O2 C15 113.4(5)
C35 O4 C36 117.4(6)
C1 N1 C2 105.7(5)
C1 N1 Ru1 123.3(5)
C2 N1 Ru1 130.8(5)
C1 N2 C3 107.7(6)
C1 N2 C8 124.7(6)
C3 N2 C8 127.5(5)
C9 N3 C16 118.7(6)
C9 N3 C10 123.4(6)
C16 N3 C10 113.2(6)
N1 C1 N2 111.8(6)
N1 C1 H1 124.1
N2 C1 H1 124.1
N1 C2 C7 130.4(6)
N1 C2 C3 109.9(6)
C7 C2 C3 119.7(6)
C4 C3 N2 132.2(6)
C4 C3 C2 122.8(6)
N2 C3 C2 104.8(6)
C3 C4 C5 117.0(6)
C3 C4 H4 121.5
C5 C4 H4 121.5
C4 C5 C6 121.4(6)
C4 C5 H5 119.3
C6 C5 H5 119.3
C7 C6 C5 121.2(7)
C7 C6 H6 119.4
C5 C6 H6 119.4
C6 C7 C2 117.8(7)
C6 C7 H7 121.1
C2 C7 H7 121.1
N2 C8 C9 110.4(6)
N2 C8 H8A 109.6
C9 C8 H8A 109.6
N2 C8 H8B 109.6
C9 C8 H8B 109.6
H8A C8 H8B 108.1
O1 C9 N3 121.9(7)
O1 C9 C8 122.0(6)
N3 C9 C8 116.1(6)
C15 C10 C11 120.1(7)
C15 C10 N3 117.1(6)
C11 C10 N3 122.7(6)
C10 C11 C12 118.6(7)
C10 C11 H11 120.7
C12 C11 H11 120.7
C13 C12 C11 119.7(7)
C13 C12 H12 120.2
C11 C12 H12 120.2
C12 C13 C14 121.2(8)
C12 C13 H13 119.4
C14 C13 H13 119.4
C15 C14 C13 119.2(7)
C15 C14 H14 120.4
C13 C14 H14 120.4
C14 C15 C10 121.1(7)
C14 C15 O2 117.8(7)
C10 C15 O2 121.1(7)
C21 C16 C17 119.4(7)
C21 C16 N3 117.7(7)
C17 C16 N3 122.9(6)
C16 C17 C18 119.5(7)
C16 C17 H17 120.3
C18 C17 H17 120.3
C19 C18 C17 119.8(7)
C19 C18 H18 120.1
C17 C18 H18 120.1
C18 C19 C20 121.7(7)
C18 C19 H19 119.2
C20 C19 H19 119.2
C21 C20 C19 117.1(7)
C21 C20 H20 121.5
C19 C20 H20 121.5
C16 C21 C20 122.5(7)
C16 C21 O2 120.6(6)
C20 C21 O2 116.9(6)
C27 C22 C23 117.8(6)
C27 C22 C28 122.1(6)
C23 C22 C28 120.1(6)
C27 C22 Ru1 70.4(4)
C23 C22 Ru1 69.3(4)
C28 C22 Ru1 131.1(5)
C24 C23 C22 120.8(7)
C24 C23 Ru1 71.1(4)
C22 C23 Ru1 72.5(4)
C24 C23 H23 119.6
C22 C23 H23 119.6
Ru1 C23 H23 129.2
C23 C24 C25 121.8(7)
C23 C24 Ru1 71.1(4)
C25 C24 Ru1 72.5(4)
C23 C24 H24 119.1
C25 C24 H24 119.1
Ru1 C24 H24 130.0
C26 C25 C24 117.6(7)
C26 C25 C31 121.7(8)
C24 C25 C31 120.6(7)
C26 C25 Ru1 70.3(4)
C24 C25 Ru1 69.7(4)
C31 C25 Ru1 128.9(5)
C25 C26 C27 121.5(7)
C25 C26 Ru1 72.3(4)
C27 C26 Ru1 71.2(4)
C25 C26 H26 119.3
C27 C26 H26 119.3
Ru1 C26 H26 129.9
C22 C27 C26 120.6(7)
C22 C27 Ru1 72.1(4)
C26 C27 Ru1 70.5(4)
C22 C27 H27 119.7
C26 C27 H27 119.7
Ru1 C27 H27 130.3
C30 C28 C22 114.0(6)
C30 C28 C29 110.9(6)
C22 C28 C29 108.9(6)
C30 C28 H28 107.6
C22 C28 H28 107.6
C29 C28 H28 107.6
C28 C29 H29A 109.5
C28 C29 H29B 109.5
H29A C29 H29B 109.5
C28 C29 H29C 109.5
H29A C29 H29C 109.5
H29B C29 H29C 109.5
C28 C30 H30A 109.5
C28 C30 H30B 109.5
H30A C30 H30B 109.5
C28 C30 H30C 109.5
H30A C30 H30C 109.5
H30B C30 H30C 109.5
C25 C31 H31A 109.5
C25 C31 H31B 109.5
H31A C31 H31B 109.5
C25 C31 H31C 109.5
H31A C31 H31C 109.5
H31B C31 H31C 109.5
C35 C34 H34A 109.5
C35 C34 H34B 109.5
H34A C34 H34B 109.5
C35 C34 H34C 109.5
H34A C34 H34C 109.5
H34B C34 H34C 109.5
O3 C35 O4 121.9(7)
O3 C35 C34 126.6(7)
O4 C35 C34 111.6(6)
O4 C36 C37 107.7(7)
O4 C36 H36A 110.2
C37 C36 H36A 110.2
O4 C36 H36B 110.2
C37 C36 H36B 110.2
H36A C36 H36B 108.5
C36 C37 H37A 109.5
C36 C37 H37B 109.5
H37A C37 H37B 109.5
C36 C37 H37C 109.5
H37A C37 H37C 109.5
H37B C37 H37C 109.5

loop_
_geom_bond_atom_site_label_1
_geom_bond_atom_site_label_2
_geom_bond_distance
Ru1 N1 2.122(5)
Ru1 C23 2.166(7)
Ru1 C24 2.166(7)
Ru1 C26 2.177(7)
Ru1 C27 2.186(7)
Ru1 C25 2.202(8)
Ru1 C22 2.208(7)
Ru1 Cl1 2.424(2)
Ru1 Cl2 2.445(2)
O1 C9 1.225(8)
O2 C21 1.396(8)
O2 C15 1.397(8)
O3 C35 1.217(9)
O4 C35 1.359(9)
O4 C36 1.452(9)
N1 C1 1.332(9)
N1 C2 1.392(8)
N2 C1 1.372(8)
N2 C3 1.394(8)
N2 C8 1.461(8)
N3 C9 1.400(9)
N3 C16 1.436(9)
N3 C10 1.444(9)
C1 H1 0.9500
C2 C7 1.404(9)
C2 C3 1.410(9)
C3 C4 1.382(9)
C4 C5 1.388(10)
C4 H4 0.9500
C5 C6 1.413(10)
C5 H5 0.9500
C6 C7 1.390(10)
C6 H6 0.9500
C7 H7 0.9500
C8 C9 1.524(10)
C8 H8A 0.9900
C8 H8B 0.9900
C10 C15 1.386(10)
C10 C11 1.402(10)
C11 C12 1.419(10)
C11 H11 0.9500
C12 C13 1.382(11)
C12 H12 0.9500
C13 C14 1.389(11)
C13 H13 0.9500
C14 C15 1.381(10)
C14 H14 0.9500
C16 C21 1.388(10)
C16 C17 1.393(10)
C17 C18 1.397(10)
C17 H17 0.9500
C18 C19 1.387(11)
C18 H18 0.9500
C19 C20 1.400(11)
C19 H19 0.9500
C20 C21 1.390(10)
C20 H20 0.9500
C22 C27 1.411(10)
C22 C23 1.432(10)
C22 C28 1.527(9)
C23 C24 1.405(10)
C23 H23 0.9500
C24 C25 1.417(10)
C24 H24 0.9500
C25 C26 1.406(11)
C25 C31 1.512(10)
C26 C27 1.430(10)
C26 H26 0.9500
C27 H27 0.9500
C28 C30 1.521(10)
C28 C29 1.537(9)
C28 H28 1.0000
C29 H29A 0.9800
C29 H29B 0.9800
C29 H29C 0.9800
C30 H30A 0.9800
C30 H30B 0.9800
C30 H30C 0.9800
C31 H31A 0.9800
C31 H31B 0.9800
C31 H31C 0.9800
C34 C35 1.479(11)
C34 H34A 0.9800
C34 H34B 0.9800
C34 H34C 0.9800
C36 C37 1.496(11)
C36 H36A 0.9900
C36 H36B 0.9900
C37 H37A 0.9800
C37 H37B 0.9800
C37 H37C 0.9800

loop_
_geom_torsion_atom_site_label_1
_geom_torsion_atom_site_label_2
_geom_torsion_atom_site_label_3
_geom_torsion_atom_site_label_4
_geom_torsion
C23 Ru1 N1 C1 -145.4(6)
C24 Ru1 N1 C1 -120.9(6)
C26 Ru1 N1 C1 -52.6(6)
C27 Ru1 N1 C1 -38.9(8)
C25 Ru1 N1 C1 -83.9(6)
C22 Ru1 N1 C1 -133.1(9)
Cl1 Ru1 N1 C1 41.1(6)
Cl2 Ru1 N1 C1 128.5(6)
C23 Ru1 N1 C2 28.3(7)
C24 Ru1 N1 C2 52.8(6)
C26 Ru1 N1 C2 121.1(6)
C27 Ru1 N1 C2 134.8(6)
C25 Ru1 N1 C2 89.8(6)
C22 Ru1 N1 C2 40.6(13)
Cl1 Ru1 N1 C2 -145.3(6)
Cl2 Ru1 N1 C2 -57.8(6)
C2 N1 C1 N2 2.0(8)
Ru1 N1 C1 N2 177.1(4)
C3 N2 C1 N1 -1.5(8)
C8 N2 C1 N1 -179.7(6)
C1 N1 C2 C7 -179.7(7)
Ru1 N1 C2 C7 5.8(11)
C1 N1 C2 C3 -1.9(8)
Ru1 N1 C2 C3 -176.4(4)
C1 N2 C3 C4 175.6(7)
C8 N2 C3 C4 -6.3(12)
C1 N2 C3 C2 0.2(7)
C8 N2 C3 C2 178.4(6)
N1 C2 C3 C4 -174.9(6)
C7 C2 C3 C4 3.2(11)
N1 C2 C3 N2 1.0(7)
C7 C2 C3 N2 179.1(6)
N2 C3 C4 C5 -177.2(7)
C2 C3 C4 C5 -2.6(10)
C3 C4 C5 C6 0.7(10)
C4 C5 C6 C7 0.7(11)
C5 C6 C7 C2 -0.1(10)
N1 C2 C7 C6 175.9(7)
C3 C2 C7 C6 -1.7(10)
C1 N2 C8 C9 81.5(8)
C3 N2 C8 C9 -96.4(8)
C16 N3 C9 O1 -14.7(10)
C10 N3 C9 O1 -168.9(6)
C16 N3 C9 C8 166.9(6)
C10 N3 C9 C8 12.7(9)
N2 C8 C9 O1 15.8(9)
N2 C8 C9 N3 -165.8(6)
C9 N3 C10 C15 122.0(7)
C16 N3 C10 C15 -33.5(9)
C9 N3 C10 C11 -60.9(9)
C16 N3 C10 C11 143.6(7)
C15 C10 C11 C12 -3.4(10)
N3 C10 C11 C12 179.6(6)
C10 C11 C12 C13 1.5(11)
C11 C12 C13 C14 0.7(12)
C12 C13 C14 C15 -1.1(12)
C13 C14 C15 C10 -0.8(11)
C13 C14 C15 O2 177.4(6)
C11 C10 C15 C14 3.1(11)
N3 C10 C15 C14 -179.7(6)
C11 C10 C15 O2 -175.1(6)
N3 C10 C15 O2 2.1(10)
C21 O2 C15 C14 -147.7(6)
C21 O2 C15 C10 30.5(9)
C9 N3 C16 C21 -124.4(7)
C10 N3 C16 C21 32.3(9)
C9 N3 C16 C17 56.7(9)
C10 N3 C16 C17 -146.6(7)
C21 C16 C17 C18 4.0(11)
N3 C16 C17 C18 -177.1(7)
C16 C17 C18 C19 -2.8(11)
C17 C18 C19 C20 0.5(12)
C18 C19 C20 C21 0.5(12)
C17 C16 C21 C20 -3.0(11)
N3 C16 C21 C20 178.0(6)
C17 C16 C21 O2 179.3(6)
N3 C16 C21 O2 0.4(10)
C19 C20 C21 C16 0.8(11)
C19 C20 C21 O2 178.5(7)
C15 O2 C21 C16 -31.8(9)
C15 O2 C21 C20 150.4(6)
N1 Ru1 C22 C27 115.5(9)
C23 Ru1 C22 C27 131.5(6)
C24 Ru1 C22 C27 102.5(5)
C26 Ru1 C22 C27 29.1(4)
C25 Ru1 C22 C27 65.6(5)
Cl1 Ru1 C22 C27 -58.3(4)
Cl2 Ru1 C22 C27 -147.3(4)
N1 Ru1 C22 C23 -16.1(12)
C24 Ru1 C22 C23 -29.1(4)
C26 Ru1 C22 C23 -102.4(5)
C27 Ru1 C22 C23 -131.5(6)
C25 Ru1 C22 C23 -66.0(4)
Cl1 Ru1 C22 C23 170.1(4)
Cl2 Ru1 C22 C23 81.1(4)
N1 Ru1 C22 C28 -128.6(9)
C23 Ru1 C22 C28 -112.5(8)
C24 Ru1 C22 C28 -141.6(7)
C26 Ru1 C22 C28 145.1(7)
C27 Ru1 C22 C28 116.0(8)
C25 Ru1 C22 C28 -178.5(7)
Cl1 Ru1 C22 C28 57.6(7)
Cl2 Ru1 C22 C28 -31.4(7)
C27 C22 C23 C24 1.5(10)
C28 C22 C23 C24 -179.3(6)
Ru1 C22 C23 C24 54.3(6)
C27 C22 C23 Ru1 -52.8(6)
C28 C22 C23 Ru1 126.4(6)
N1 Ru1 C23 C24 42.2(5)
C26 Ru1 C23 C24 -65.4(5)
C27 Ru1 C23 C24 -103.1(5)
C25 Ru1 C23 C24 -28.4(4)
C22 Ru1 C23 C24 -132.5(7)
Cl1 Ru1 C23 C24 -149.7(4)
Cl2 Ru1 C23 C24 127.2(4)
N1 Ru1 C23 C22 174.7(4)
C24 Ru1 C23 C22 132.5(7)
C26 Ru1 C23 C22 67.1(4)
C27 Ru1 C23 C22 29.4(4)
C25 Ru1 C23 C22 104.1(5)
Cl1 Ru1 C23 C22 -17.3(6)
Cl2 Ru1 C23 C22 -100.3(4)
C22 C23 C24 C25 -0.9(11)
Ru1 C23 C24 C25 54.1(6)
C22 C23 C24 Ru1 -54.9(6)
N1 Ru1 C24 C23 -147.2(4)
C26 Ru1 C24 C23 104.1(5)
C27 Ru1 C24 C23 66.4(4)
C25 Ru1 C24 C23 133.8(6)
C22 Ru1 C24 C23 29.3(4)
Cl1 Ru1 C24 C23 118.1(6)
Cl2 Ru1 C24 C23 -58.3(4)
N1 Ru1 C24 C25 79.0(4)
C23 Ru1 C24 C25 -133.8(6)
C26 Ru1 C24 C25 -29.7(4)
C27 Ru1 C24 C25 -67.4(4)
C22 Ru1 C24 C25 -104.5(4)
Cl1 Ru1 C24 C25 -15.7(9)
Cl2 Ru1 C24 C25 167.9(3)
C23 C24 C25 C26 -0.2(10)
Ru1 C24 C25 C26 53.2(6)
C23 C24 C25 C31 -177.5(7)
Ru1 C24 C25 C31 -124.0(7)
C23 C24 C25 Ru1 -53.4(6)
N1 Ru1 C25 C26 126.4(5)
C23 Ru1 C25 C26 -102.7(5)
C24 Ru1 C25 C26 -131.1(6)
C27 Ru1 C25 C26 -28.9(4)
C22 Ru1 C25 C26 -65.4(5)
Cl1 Ru1 C25 C26 43.1(5)
Cl2 Ru1 C25 C26 -152.3(4)
N1 Ru1 C25 C24 -102.5(4)
C23 Ru1 C25 C24 28.4(4)
C26 Ru1 C25 C24 131.1(6)
C27 Ru1 C25 C24 102.2(4)
C22 Ru1 C25 C24 65.7(4)
Cl1 Ru1 C25 C24 174.1(3)
Cl2 Ru1 C25 C24 -21.3(6)
N1 Ru1 C25 C31 11.1(7)
C23 Ru1 C25 C31 141.9(8)
C24 Ru1 C25 C31 113.6(9)
C26 Ru1 C25 C31 -115.4(10)
C27 Ru1 C25 C31 -144.2(8)
C22 Ru1 C25 C31 179.3(8)
Cl1 Ru1 C25 C31 -72.3(8)
Cl2 Ru1 C25 C31 92.3(8)
C24 C25 C26 C27 0.8(10)
C31 C25 C26 C27 177.9(7)
Ru1 C25 C26 C27 53.7(6)
C24 C25 C26 Ru1 -52.9(6)
C31 C25 C26 Ru1 124.3(7)
N1 Ru1 C26 C25 -58.6(5)
C23 Ru1 C26 C25 67.1(5)
C24 Ru1 C26 C25 30.0(4)
C27 Ru1 C26 C25 133.5(7)
C22 Ru1 C26 C25 104.9(5)
Cl1 Ru1 C26 C25 -145.7(4)
Cl2 Ru1 C26 C25 117.5(7)
N1 Ru1 C26 C27 167.9(4)
C23 Ru1 C26 C27 -66.3(4)
C24 Ru1 C26 C27 -103.4(5)
C25 Ru1 C26 C27 -133.5(7)
C22 Ru1 C26 C27 -28.6(4)
Cl1 Ru1 C26 C27 80.9(4)
Cl2 Ru1 C26 C27 -16.0(11)
C23 C22 C27 C26 -0.9(10)
C28 C22 C27 C26 179.8(6)
Ru1 C22 C27 C26 -53.3(6)
C23 C22 C27 Ru1 52.3(6)
C28 C22 C27 Ru1 -126.9(7)
C25 C26 C27 C22 -0.2(11)
Ru1 C26 C27 C22 54.0(6)
C25 C26 C27 Ru1 -54.1(6)
N1 Ru1 C27 C22 -154.0(4)
C23 Ru1 C27 C22 -30.0(4)
C24 Ru1 C27 C22 -67.3(5)
C26 Ru1 C27 C22 -133.0(7)
C25 Ru1 C27 C22 -104.7(5)
Cl1 Ru1 C27 C22 126.8(4)
Cl2 Ru1 C27 C22 41.5(5)
N1 Ru1 C27 C26 -21.0(7)
C23 Ru1 C27 C26 103.0(5)
C24 Ru1 C27 C26 65.7(5)
C25 Ru1 C27 C26 28.3(5)
C22 Ru1 C27 C26 133.0(7)
Cl1 Ru1 C27 C26 -100.2(4)
Cl2 Ru1 C27 C26 174.5(4)
C27 C22 C28 C30 29.6(10)
C23 C22 C28 C30 -149.6(7)
Ru1 C22 C28 C30 -61.6(9)
C27 C22 C28 C29 -94.8(8)
C23 C22 C28 C29 86.0(8)
Ru1 C22 C28 C29 173.9(5)
C36 O4 C35 O3 3.3(11)
C36 O4 C35 C34 -175.9(6)
C35 O4 C36 C37 -169.9(7)
